data_4349766
loop_
_publ_author_name
'Lyu, Deng-Ping'
'Zheng, Jie-Yu'
'Li, Quan-Wen'
'Liu, Jun-Liang'
'Chen, Yan-Cong'
'Jia, Jian-Hua'
'Tong, Ming-Liang'

_publ_section_title
;
 Construction of lanthanide single-molecule magnets with the
 &#x201C;magnetic motif&#x201D; [Dy(MQ)4]&#x2212;
;
_journal_issue 11
_journal_name_full 'Inorganic Chemistry Frontiers'
_journal_page_first 1776
_journal_paper_doi 10.1039/C7QI00393E
_journal_volume 4
_journal_year 2017
_chemical_formula_moiety 'C80 H64 Dy3 N9 O11'
_chemical_formula_sum 'C80 H64 Dy3 N9 O11'
_chemical_formula_weight 1814.90
_chemical_name_systematic Dy3L8
_space_group_crystal_system monoclinic
_space_group_IT_number 14
_space_group_name_Hall '-P 2ybc'
_space_group_name_H-M_alt 'P 1 21/c 1'
_atom_sites_solution_hydrogens geom
_audit_creation_method SHELXL-2014/7
_audit_update_record
;
2017-04-13 deposited with the CCDC.
2017-09-19 downloaded from the CCDC.
;
_cell_angle_alpha 90
_cell_angle_beta 94.0610(10)
_cell_angle_gamma 90
_cell_formula_units_Z 4
_cell_length_a 15.7278(5)
_cell_length_b 27.8929(10)
_cell_length_c 15.8319(6)
_cell_measurement_reflns_used 9849
_cell_measurement_temperature 120(2)
_cell_measurement_theta_max 27.52
_cell_measurement_theta_min 2.29
_cell_volume 6927.9(4)
_computing_cell_refinement 'Bruker SAINT'
_computing_data_collection 'Bruker APEX2'
_computing_data_reduction 'Bruker SAINT'
_computing_structure_refinement 'SHELXL-2014/7 (Sheldrick, 2014)'
_computing_structure_solution 'SHELXL-2014/7 (Sheldrick, 2014)'
_diffrn_ambient_temperature 120(2)
_diffrn_measured_fraction_theta_full 0.999
_diffrn_measured_fraction_theta_max 0.996
_diffrn_measurement_device_type 'Bruker APEX-II CCD'
_diffrn_radiation_type MoK\a
_diffrn_radiation_wavelength 0.71073
_diffrn_reflns_av_R_equivalents 0.0381
_diffrn_reflns_av_unetI/netI 0.0308
_diffrn_reflns_Laue_measured_fraction_full 0.999
_diffrn_reflns_Laue_measured_fraction_max 0.996
_diffrn_reflns_limit_h_max 20
_diffrn_reflns_limit_h_min -20
_diffrn_reflns_limit_k_max 35
_diffrn_reflns_limit_k_min -36
_diffrn_reflns_limit_l_max 20
_diffrn_reflns_limit_l_min -20
_diffrn_reflns_number 77549
_diffrn_reflns_point_group_measured_fraction_full 0.999
_diffrn_reflns_point_group_measured_fraction_max 0.996
_diffrn_reflns_theta_full 25.242
_diffrn_reflns_theta_max 27.541
_diffrn_reflns_theta_min 2.290
_exptl_absorpt_coefficient_mu 3.273
_exptl_absorpt_correction_T_max 0.746
_exptl_absorpt_correction_T_min 0.649
_exptl_absorpt_correction_type multi-scan
_exptl_absorpt_process_details SADABS-2014/5'(Bruker,2014/5)
_exptl_crystal_colour yellow
_exptl_crystal_density_diffrn 1.740
_exptl_crystal_description block
_exptl_crystal_F_000 3572
_exptl_crystal_size_max 0.198
_exptl_crystal_size_mid 0.194
_exptl_crystal_size_min 0.092
_refine_diff_density_max 0.480
_refine_diff_density_min -0.730
_refine_diff_density_rms 0.102
_refine_ls_extinction_method none
_refine_ls_goodness_of_fit_ref 1.021
_refine_ls_hydrogen_treatment constr
_refine_ls_matrix_type full
_refine_ls_number_parameters 936
_refine_ls_number_reflns 15930
_refine_ls_number_restraints 0
_refine_ls_restrained_S_all 1.021
_refine_ls_R_factor_all 0.0330
_refine_ls_R_factor_gt 0.0223
_refine_ls_shift/su_max 0.007
_refine_ls_shift/su_mean 0.000
_refine_ls_structure_factor_coef Fsqd
_refine_ls_weighting_details 'w=1/[\s^2^(Fo^2^)+(0.0195P)^2^+5.0507P] where P=(Fo^2^+2Fc^2^)/3'
_refine_ls_weighting_scheme calc
_refine_ls_wR_factor_gt 0.0440
_refine_ls_wR_factor_ref 0.0468
_reflns_Friedel_coverage 0.000
_reflns_number_gt 13517
_reflns_number_total 15930
_reflns_threshold_expression 'I > 2\s(I)'
_cod_data_source_file c7qi00393e2.cif
_cod_data_source_block A
_cod_original_sg_symbol_H-M 'P 21/c'
_cod_database_code 4349766
_shelx_shelxl_version_number 2014/7
_shelx_space_group_comment
;
The symmetry employed for this shelxl refinement is uniquely defined
by the following loop, which should always be used as a source of
symmetry information in preference to the above space-group names.
They are only intended as comments.
;
_shelx_estimated_absorpt_t_min 0.563
_shelx_estimated_absorpt_t_max 0.753

loop_
_space_group_symop_operation_xyz
'x, y, z'
'-x, y+1/2, -z+1/2'
'-x, -y, -z'
'x, -y-1/2, z-1/2'

loop_
_atom_site_label
_atom_site_type_symbol
_atom_site_fract_x
_atom_site_fract_y
_atom_site_fract_z
_atom_site_U_iso_or_equiv
_atom_site_adp_type
_atom_site_occupancy
_atom_site_site_symmetry_order
_atom_site_calc_flag
_atom_site_refinement_flags_posn
_atom_site_refinement_flags_adp
Dy1 Dy 0.81872(2) 0.41767(2) 0.26235(2) 0.01012(3) Uani 1 1 d . .
Dy2 Dy 0.73114(2) 0.53281(2) 0.23699(2) 0.00883(3) Uani 1 1 d . .
Dy3 Dy 0.66029(2) 0.63364(2) 0.34387(2) 0.00907(3) Uani 1 1 d . .
O8 O 0.86258(10) 0.49699(6) 0.26585(11) 0.0118(4) Uani 1 1 d . .
O4 O 0.60485(10) 0.56235(6) 0.28396(11) 0.0108(3) Uani 1 1 d . .
O7 O 0.71511(10) 0.46750(6) 0.32336(10) 0.0115(3) Uani 1 1 d . .
O3 O 0.76006(10) 0.57099(6) 0.36538(11) 0.0112(3) Uani 1 1 d . .
O1 O 0.65243(10) 0.70112(6) 0.42053(10) 0.0116(3) Uani 1 1 d . .
O2 O 0.73251(10) 0.61959(6) 0.22443(11) 0.0113(3) Uani 1 1 d . .
O6 O 0.73097(10) 0.45571(6) 0.16206(11) 0.0113(3) Uani 1 1 d . .
O10 O 0.79492(10) 0.54696(6) 0.10272(11) 0.0150(4) Uani 1 1 d . .
O9 O 0.65723(10) 0.55163(6) 0.10071(11) 0.0153(4) Uani 1 1 d . .
O5 O 0.85001(11) 0.34047(6) 0.28818(11) 0.0155(4) Uani 1 1 d . .
N1 N 0.63212(12) 0.70834(7) 0.25034(13) 0.0110(4) Uani 1 1 d . .
N8 N 0.98438(12) 0.43598(7) 0.22136(13) 0.0135(4) Uani 1 1 d . .
N2 N 0.81314(12) 0.67019(7) 0.35322(13) 0.0123(4) Uani 1 1 d . .
N4 N 0.49185(12) 0.63435(7) 0.29965(14) 0.0142(4) Uani 1 1 d . .
N3 N 0.65821(12) 0.59356(7) 0.48926(13) 0.0113(4) Uani 1 1 d . .
N6 N 0.67072(12) 0.37749(7) 0.24688(14) 0.0134(4) Uani 1 1 d . .
N9 N 0.72443(14) 0.55308(8) 0.05982(14) 0.0162(5) Uani 1 1 d . .
N7 N 0.82919(12) 0.41762(7) 0.42343(13) 0.0122(4) Uani 1 1 d . .
O11 O 0.72032(13) 0.56015(7) -0.01687(12) 0.0275(5) Uani 1 1 d . .
C79 C 0.93623(14) 0.51598(9) 0.24474(15) 0.0115(5) Uani 1 1 d . .
C78 C 0.95243(15) 0.56462(9) 0.25057(16) 0.0144(5) Uani 1 1 d . .
H78 H 0.9120 0.5852 0.2737 0.017 Uiso 1 1 calc R U
N5 N 0.84266(13) 0.36958(8) 0.12658(14) 0.0161(5) Uani 1 1 d . .
C40 C 0.46648(15) 0.59431(9) 0.25270(16) 0.0131(5) Uani 1 1 d . .
C39 C 0.52551(14) 0.55563(9) 0.24946(16) 0.0123(5) Uani 1 1 d . .
C2 C 0.61402(15) 0.71279(9) 0.16749(16) 0.0138(5) Uani 1 1 d . .
C80 C 0.99937(14) 0.48466(9) 0.21619(15) 0.0106(5) Uani 1 1 d . .
C20 C 0.83892(14) 0.67630(8) 0.27279(16) 0.0128(5) Uani 1 1 d . .
C10 C 0.66399(14) 0.74752(8) 0.29529(15) 0.0102(5) Uani 1 1 d . .
C69 C 0.69566(15) 0.45909(8) 0.40231(16) 0.0113(5) Uani 1 1 d . .
C9 C 0.67476(14) 0.74228(8) 0.38601(16) 0.0112(5) Uani 1 1 d . .
C68 C 0.61991(15) 0.47386(9) 0.43381(16) 0.0141(5) Uani 1 1 d . .
H68 H 0.5784 0.4900 0.3978 0.017 Uiso 1 1 calc R U
C70 C 0.75561(15) 0.43373(8) 0.45749(16) 0.0122(5) Uani 1 1 d . .
C59 C 0.65978(15) 0.43364(9) 0.13002(16) 0.0130(5) Uani 1 1 d . .
C29 C 0.78680(15) 0.55855(8) 0.44423(16) 0.0118(5) Uani 1 1 d . .
C38 C 0.49922(15) 0.51303(9) 0.21169(17) 0.0167(5) Uani 1 1 d . .
H38 H 0.5370 0.4864 0.2133 0.020 Uiso 1 1 calc R U
C77 C 1.02830(16) 0.58398(9) 0.22256(17) 0.0173(5) Uani 1 1 d . .
H77 H 1.0384 0.6175 0.2268 0.021 Uiso 1 1 calc R U
C72 C 1.04370(15) 0.40684(9) 0.19372(18) 0.0174(6) Uani 1 1 d . .
C52 C 0.63561(16) 0.34371(9) 0.29264(17) 0.0169(5) Uani 1 1 d . .
C30 C 0.73239(15) 0.56843(8) 0.51056(16) 0.0124(5) Uani 1 1 d . .
C19 C 0.79406(15) 0.65042(9) 0.20553(16) 0.0127(5) Uani 1 1 d . .
C60 C 0.62462(15) 0.39479(9) 0.17572(17) 0.0142(5) Uani 1 1 d . .
C22 C 0.60375(15) 0.60008(9) 0.54861(16) 0.0141(5) Uani 1 1 d . .
C14 C 0.95374(16) 0.72819(9) 0.32577(19) 0.0206(6) Uani 1 1 d . .
H14 H 1.0006 0.7487 0.3175 0.025 Uiso 1 1 calc R U
C3 C 0.62971(16) 0.75621(9) 0.12425(16) 0.0160(5) Uani 1 1 d . .
H3 H 0.6137 0.7590 0.0655 0.019 Uiso 1 1 calc R U
C12 C 0.85834(15) 0.69069(9) 0.41802(17) 0.0150(5) Uani 1 1 d . .
C76 C 1.08764(16) 0.55480(9) 0.18927(16) 0.0165(5) Uani 1 1 d . .
H76 H 1.1381 0.5682 0.1694 0.020 Uiso 1 1 calc R U
C15 C 0.90848(15) 0.70647(9) 0.25512(18) 0.0167(5) Uani 1 1 d . .
C49 C 0.83875(15) 0.30721(9) 0.22966(18) 0.0160(5) Uani 1 1 d . .
C5 C 0.68561(15) 0.79088(9) 0.25578(16) 0.0130(5) Uani 1 1 d . .
C28 C 0.86448(15) 0.53675(9) 0.46465(17) 0.0158(5) Uani 1 1 d . .
H28 H 0.9024 0.5312 0.4216 0.019 Uiso 1 1 calc R U
C4 C 0.66764(16) 0.79377(9) 0.16707(17) 0.0169(5) Uani 1 1 d . .
H4 H 0.6820 0.8219 0.1374 0.020 Uiso 1 1 calc R U
C75 C 1.07361(15) 0.50459(9) 0.18449(16) 0.0135(5) Uani 1 1 d . .
C18 C 0.81659(16) 0.65788(9) 0.12378(17) 0.0174(5) Uani 1 1 d . .
H18 H 0.7861 0.6418 0.0782 0.021 Uiso 1 1 calc R U
C1 C 0.57601(17) 0.67090(9) 0.11871(17) 0.0196(6) Uani 1 1 d . .
H1A H 0.6049 0.6414 0.1382 0.029 Uiso 1 1 calc R U
H1B H 0.5832 0.6754 0.0582 0.029 Uiso 1 1 calc R U
H1C H 0.5152 0.6686 0.1278 0.029 Uiso 1 1 calc R U
C48 C 0.83282(17) 0.25830(9) 0.2471(2) 0.0233(6) Uani 1 1 d . .
H48 H 0.8337 0.2478 0.3042 0.028 Uiso 1 1 calc R U
C32 C 0.43689(16) 0.67054(9) 0.30229(19) 0.0200(6) Uani 1 1 d . .
C73 C 1.11564(16) 0.42441(9) 0.15429(18) 0.0195(6) Uani 1 1 d . .
H73 H 1.1537 0.4025 0.1308 0.023 Uiso 1 1 calc R U
C67 C 0.60404(16) 0.46507(9) 0.51903(17) 0.0179(6) Uani 1 1 d . .
H67 H 0.5515 0.4753 0.5391 0.022 Uiso 1 1 calc R U
C13 C 0.93000(16) 0.71963(9) 0.40551(18) 0.0191(6) Uani 1 1 d . .
H13 H 0.9618 0.7332 0.4529 0.023 Uiso 1 1 calc R U
C23 C 0.61900(18) 0.58173(9) 0.63191(17) 0.0202(6) Uani 1 1 d . .
H23 H 0.5770 0.5851 0.6718 0.024 Uiso 1 1 calc R U
C61 C 0.96841(16) 0.37920(10) 0.43750(18) 0.0210(6) Uani 1 1 d . .
H61A H 0.9612 0.3456 0.4201 0.031 Uiso 1 1 calc R U
H61B H 1.0164 0.3818 0.4803 0.031 Uiso 1 1 calc R U
H61C H 0.9798 0.3988 0.3882 0.031 Uiso 1 1 calc R U
C62 C 0.88861(16) 0.39652(9) 0.47416(17) 0.0155(5) Uani 1 1 d . .
C11 C 0.83174(16) 0.68223(9) 0.50611(17) 0.0179(6) Uani 1 1 d . .
H11A H 0.7706 0.6887 0.5077 0.027 Uiso 1 1 calc R U
H11B H 0.8639 0.7036 0.5457 0.027 Uiso 1 1 calc R U
H11C H 0.8434 0.6488 0.5223 0.027 Uiso 1 1 calc R U
C16 C 0.92968(17) 0.71263(10) 0.17056(19) 0.0233(6) Uani 1 1 d . .
H16 H 0.9753 0.7332 0.1582 0.028 Uiso 1 1 calc R U
C24 C 0.69440(18) 0.55926(9) 0.65444(17) 0.0208(6) Uani 1 1 d . .
H24 H 0.7060 0.5482 0.7108 0.025 Uiso 1 1 calc R U
C58 C 0.61695(16) 0.44823(9) 0.05495(17) 0.0176(6) Uani 1 1 d . .
H58 H 0.6417 0.4722 0.0218 0.021 Uiso 1 1 calc R U
C53 C 0.55356(17) 0.32471(10) 0.26879(19) 0.0240(6) Uani 1 1 d . .
H53 H 0.5296 0.3012 0.3034 0.029 Uiso 1 1 calc R U
C74 C 1.13083(16) 0.47228(10) 0.14973(17) 0.0182(6) Uani 1 1 d . .
H74 H 1.1793 0.4839 0.1235 0.022 Uiso 1 1 calc R U
C37 C 0.41706(16) 0.50847(10) 0.17075(17) 0.0207(6) Uani 1 1 d . .
H37 H 0.4000 0.4789 0.1452 0.025 Uiso 1 1 calc R U
C50 C 0.83625(16) 0.32106(9) 0.14207(17) 0.0175(6) Uani 1 1 d . .
C55 C 0.54348(16) 0.37600(9) 0.14697(18) 0.0185(6) Uani 1 1 d . .
C42 C 0.85181(18) 0.38424(10) 0.04814(18) 0.0244(6) Uani 1 1 d . .
C21 C 0.52507(16) 0.62931(9) 0.52612(17) 0.0176(6) Uani 1 1 d . .
H21A H 0.5390 0.6635 0.5310 0.026 Uiso 1 1 calc R U
H21B H 0.4812 0.6214 0.5649 0.026 Uiso 1 1 calc R U
H21C H 0.5037 0.6221 0.4678 0.026 Uiso 1 1 calc R U
C27 C 0.88787(16) 0.52277(9) 0.54809(18) 0.0197(6) Uani 1 1 d . .
H27 H 0.9417 0.5080 0.5606 0.024 Uiso 1 1 calc R U
C25 C 0.75503(16) 0.55257(9) 0.59395(17) 0.0167(5) Uani 1 1 d . .
C56 C 0.50021(17) 0.39401(10) 0.07265(18) 0.0228(6) Uani 1 1 d . .
H56 H 0.4452 0.3822 0.0548 0.027 Uiso 1 1 calc R U
C41 C 0.86304(19) 0.43641(10) 0.03116(19) 0.0266(7) Uani 1 1 d . .
H41A H 0.8125 0.4486 -0.0018 0.040 Uiso 1 1 calc R U
H41B H 0.9135 0.4411 -0.0009 0.040 Uiso 1 1 calc R U
H41C H 0.8705 0.4538 0.0850 0.040 Uiso 1 1 calc R U
C54 C 0.50928(17) 0.33979(10) 0.19744(19) 0.0236(6) Uani 1 1 d . .
H54 H 0.4553 0.3261 0.1811 0.028 Uiso 1 1 calc R U
C51 C 0.68179(17) 0.32578(9) 0.37274(18) 0.0209(6) Uani 1 1 d . .
H51A H 0.7433 0.3296 0.3690 0.031 Uiso 1 1 calc R U
H51B H 0.6685 0.2918 0.3805 0.031 Uiso 1 1 calc R U
H51C H 0.6637 0.3442 0.4210 0.031 Uiso 1 1 calc R U
C57 C 0.53747(17) 0.42839(10) 0.02636(18) 0.0220(6) Uani 1 1 d . .
H57 H 0.5097 0.4391 -0.0255 0.026 Uiso 1 1 calc R U
C7 C 0.72972(15) 0.82400(9) 0.39188(17) 0.0172(5) Uani 1 1 d . .
H7 H 0.7520 0.8500 0.4254 0.021 Uiso 1 1 calc R U
C36 C 0.36172(16) 0.54642(11) 0.16759(18) 0.0227(6) Uani 1 1 d . .
H36 H 0.3072 0.5434 0.1382 0.027 Uiso 1 1 calc R U
C17 C 0.88440(17) 0.68902(10) 0.10685(18) 0.0222(6) Uani 1 1 d . .
H17 H 0.8986 0.6935 0.0501 0.027 Uiso 1 1 calc R U
C35 C 0.38540(15) 0.58999(10) 0.20785(17) 0.0184(6) Uani 1 1 d . .
C45 C 0.83275(18) 0.28623(10) 0.0771(2) 0.0264(7) Uani 1 1 d . .
C8 C 0.70782(15) 0.78107(9) 0.43215(16) 0.0140(5) Uani 1 1 d . .
H8 H 0.7159 0.7787 0.4920 0.017 Uiso 1 1 calc R U
C26 C 0.83502(17) 0.52984(10) 0.61199(17) 0.0211(6) Uani 1 1 d . .
H26 H 0.8517 0.5196 0.6680 0.025 Uiso 1 1 calc R U
C6 C 0.71973(15) 0.82923(9) 0.30600(17) 0.0165(5) Uani 1 1 d . .
H6 H 0.7355 0.8583 0.2802 0.020 Uiso 1 1 calc R U
C63 C 0.87821(17) 0.38954(9) 0.56155(18) 0.0207(6) Uani 1 1 d . .
H63 H 0.9225 0.3751 0.5967 0.025 Uiso 1 1 calc R U
C47 C 0.82558(17) 0.22427(10) 0.1811(2) 0.0279(7) Uani 1 1 d . .
H47 H 0.8204 0.1913 0.1951 0.033 Uiso 1 1 calc R U
C66 C 0.66203(17) 0.44234(9) 0.57364(17) 0.0192(6) Uani 1 1 d . .
H66 H 0.6505 0.4375 0.6311 0.023 Uiso 1 1 calc R U
C31 C 0.45662(18) 0.71254(10) 0.3592(2) 0.0288(7) Uani 1 1 d . .
H31A H 0.4119 0.7159 0.3989 0.043 Uiso 1 1 calc R U
H31B H 0.4592 0.7417 0.3251 0.043 Uiso 1 1 calc R U
H31C H 0.5117 0.7075 0.3910 0.043 Uiso 1 1 calc R U
C71 C 1.03512(17) 0.35351(9) 0.2045(2) 0.0268(7) Uani 1 1 d . .
H71A H 0.9929 0.3468 0.2456 0.040 Uiso 1 1 calc R U
H71B H 1.0903 0.3400 0.2250 0.040 Uiso 1 1 calc R U
H71C H 1.0166 0.3390 0.1499 0.040 Uiso 1 1 calc R U
C46 C 0.82570(19) 0.23691(10) 0.0983(2) 0.0310(7) Uani 1 1 d . .
H46 H 0.8211 0.2132 0.0552 0.037 Uiso 1 1 calc R U
C64 C 0.80465(17) 0.40362(9) 0.59513(17) 0.0206(6) Uani 1 1 d . .
H64 H 0.7972 0.3983 0.6534 0.025 Uiso 1 1 calc R U
C65 C 0.73955(16) 0.42608(9) 0.54334(17) 0.0167(5) Uani 1 1 d . .
C33 C 0.35774(17) 0.67013(11) 0.2532(2) 0.0288(7) Uani 1 1 d . .
H33 H 0.3221 0.6976 0.2524 0.035 Uiso 1 1 calc R U
C34 C 0.33267(17) 0.63106(11) 0.2077(2) 0.0277(7) Uani 1 1 d . .
H34 H 0.2794 0.6312 0.1755 0.033 Uiso 1 1 calc R U
C44 C 0.8419(2) 0.30325(12) -0.0057(2) 0.0406(9) Uani 1 1 d . .
H44 H 0.8403 0.2814 -0.0518 0.049 Uiso 1 1 calc R U
C43 C 0.8530(2) 0.35086(12) -0.0198(2) 0.0391(8) Uani 1 1 d . .
H43 H 0.8616 0.3619 -0.0753 0.047 Uiso 1 1 calc R U

loop_
_atom_site_aniso_label
_atom_site_aniso_U_11
_atom_site_aniso_U_22
_atom_site_aniso_U_33
_atom_site_aniso_U_23
_atom_site_aniso_U_13
_atom_site_aniso_U_12
Dy1 0.01097(5) 0.00848(6) 0.01107(6) -0.00001(4) 0.00181(4) 0.00089(4)
Dy2 0.00912(5) 0.00868(6) 0.00869(6) 0.00003(4) 0.00073(4) 0.00100(4)
Dy3 0.01050(5) 0.00744(6) 0.00935(6) -0.00023(4) 0.00126(4) 0.00058(4)
O8 0.0074(8) 0.0120(8) 0.0163(9) -0.0012(7) 0.0022(7) -0.0004(6)
O4 0.0087(8) 0.0110(8) 0.0126(9) -0.0021(7) -0.0004(7) 0.0004(6)
O7 0.0133(8) 0.0121(8) 0.0094(9) 0.0010(7) 0.0033(7) 0.0019(7)
O3 0.0126(8) 0.0113(8) 0.0096(9) 0.0002(7) -0.0006(7) 0.0019(6)
O1 0.0159(8) 0.0090(8) 0.0103(9) 0.0014(7) 0.0034(7) -0.0008(7)
O2 0.0133(8) 0.0093(8) 0.0115(9) 0.0017(7) 0.0023(7) -0.0020(6)
O6 0.0118(8) 0.0125(9) 0.0094(9) -0.0001(7) -0.0008(7) -0.0025(6)
O10 0.0151(9) 0.0136(9) 0.0163(10) 0.0014(7) 0.0009(7) 0.0018(7)
O9 0.0159(9) 0.0161(9) 0.0140(10) -0.0003(7) 0.0013(7) 0.0019(7)
O5 0.0191(9) 0.0104(9) 0.0172(10) 0.0013(7) 0.0037(7) 0.0012(7)
N1 0.0112(10) 0.0109(10) 0.0109(11) -0.0007(8) 0.0010(8) 0.0027(8)
N8 0.0130(10) 0.0133(11) 0.0144(11) -0.0005(9) 0.0017(8) 0.0015(8)
N2 0.0118(10) 0.0087(10) 0.0163(12) -0.0002(8) 0.0002(8) 0.0016(8)
N4 0.0104(10) 0.0137(11) 0.0188(12) 0.0020(9) 0.0033(8) 0.0025(8)
N3 0.0143(10) 0.0082(10) 0.0113(11) -0.0026(8) 0.0006(8) -0.0033(8)
N6 0.0143(10) 0.0101(10) 0.0163(12) -0.0035(9) 0.0050(9) -0.0012(8)
N9 0.0235(12) 0.0134(11) 0.0117(12) -0.0017(9) 0.0010(9) -0.0003(9)
N7 0.0141(10) 0.0095(10) 0.0129(11) 0.0007(8) 0.0010(8) -0.0007(8)
O11 0.0369(12) 0.0361(12) 0.0095(10) 0.0053(9) 0.0017(8) -0.0028(9)
C79 0.0105(11) 0.0141(12) 0.0096(12) 0.0017(10) -0.0009(9) 0.0011(9)
C78 0.0139(12) 0.0130(12) 0.0160(14) 0.0001(10) -0.0010(10) 0.0021(9)
N5 0.0172(11) 0.0161(11) 0.0151(12) -0.0010(9) 0.0009(9) 0.0016(9)
C40 0.0114(11) 0.0175(13) 0.0106(13) 0.0029(10) 0.0027(9) 0.0003(9)
C39 0.0097(11) 0.0183(13) 0.0090(12) 0.0018(10) 0.0011(9) -0.0017(9)
C2 0.0126(12) 0.0141(13) 0.0150(13) 0.0007(10) 0.0019(10) 0.0052(9)
C80 0.0115(11) 0.0118(12) 0.0082(12) -0.0001(10) -0.0019(9) -0.0013(9)
C20 0.0103(11) 0.0084(12) 0.0199(14) 0.0029(10) 0.0019(10) 0.0018(9)
C10 0.0101(11) 0.0080(11) 0.0124(13) -0.0016(10) 0.0010(9) 0.0032(9)
C69 0.0140(12) 0.0093(12) 0.0106(13) -0.0004(9) 0.0014(9) -0.0042(9)
C9 0.0116(11) 0.0095(12) 0.0129(13) 0.0007(10) 0.0028(9) 0.0035(9)
C68 0.0131(12) 0.0129(13) 0.0163(14) 0.0000(10) 0.0019(10) -0.0001(9)
C70 0.0145(12) 0.0081(11) 0.0142(13) 0.0003(10) 0.0023(10) -0.0022(9)
C59 0.0120(11) 0.0142(12) 0.0128(13) -0.0050(10) 0.0021(10) -0.0014(9)
C29 0.0147(12) 0.0084(12) 0.0117(13) -0.0003(10) -0.0022(10) -0.0029(9)
C38 0.0145(12) 0.0190(14) 0.0172(14) -0.0030(11) 0.0049(10) -0.0023(10)
C77 0.0207(13) 0.0123(13) 0.0184(14) 0.0002(11) -0.0012(11) -0.0039(10)
C72 0.0142(12) 0.0142(13) 0.0238(15) -0.0011(11) 0.0010(11) 0.0034(10)
C52 0.0191(13) 0.0139(13) 0.0189(14) -0.0037(11) 0.0089(11) 0.0010(10)
C30 0.0162(12) 0.0087(12) 0.0118(13) -0.0004(10) -0.0030(10) -0.0029(9)
C19 0.0136(12) 0.0107(12) 0.0140(13) 0.0036(10) 0.0029(10) 0.0017(9)
C60 0.0153(12) 0.0105(12) 0.0172(14) -0.0071(10) 0.0036(10) -0.0001(9)
C22 0.0175(12) 0.0103(12) 0.0145(13) -0.0044(10) 0.0023(10) -0.0055(10)
C14 0.0137(12) 0.0146(13) 0.0335(17) -0.0017(12) 0.0019(12) -0.0036(10)
C3 0.0206(13) 0.0170(13) 0.0105(13) 0.0022(10) 0.0021(10) 0.0083(10)
C12 0.0133(12) 0.0121(12) 0.0191(14) -0.0022(11) -0.0018(10) 0.0036(9)
C76 0.0165(12) 0.0190(14) 0.0140(14) 0.0052(11) 0.0020(10) -0.0046(10)
C15 0.0139(12) 0.0120(13) 0.0246(15) 0.0024(11) 0.0037(11) 0.0009(10)
C49 0.0115(12) 0.0115(12) 0.0255(15) -0.0009(11) 0.0054(10) 0.0003(9)
C5 0.0132(12) 0.0110(12) 0.0152(13) 0.0001(10) 0.0030(10) 0.0031(9)
C28 0.0147(12) 0.0150(13) 0.0174(14) 0.0006(11) -0.0019(10) -0.0006(10)
C4 0.0212(13) 0.0140(13) 0.0163(14) 0.0061(11) 0.0070(11) 0.0067(10)
C75 0.0129(12) 0.0167(13) 0.0109(13) 0.0023(10) 0.0004(10) 0.0012(10)
C18 0.0220(13) 0.0154(13) 0.0150(14) 0.0021(11) 0.0021(11) 0.0003(10)
C1 0.0261(14) 0.0185(14) 0.0136(14) -0.0001(11) -0.0019(11) 0.0004(11)
C48 0.0233(14) 0.0153(14) 0.0331(17) -0.0003(12) 0.0141(12) 0.0000(11)
C32 0.0150(12) 0.0163(14) 0.0295(16) 0.0069(12) 0.0069(11) 0.0026(10)
C73 0.0152(12) 0.0208(14) 0.0233(15) -0.0028(12) 0.0065(11) 0.0051(10)
C67 0.0188(13) 0.0183(13) 0.0179(14) -0.0008(11) 0.0096(11) -0.0009(10)
C13 0.0143(12) 0.0158(13) 0.0268(16) -0.0052(12) -0.0023(11) -0.0011(10)
C23 0.0304(15) 0.0166(13) 0.0144(14) -0.0023(11) 0.0075(11) -0.0032(11)
C61 0.0164(13) 0.0227(15) 0.0231(16) -0.0008(12) -0.0033(11) 0.0048(11)
C62 0.0182(13) 0.0109(12) 0.0167(14) 0.0001(10) -0.0032(10) 0.0000(10)
C11 0.0171(13) 0.0175(13) 0.0184(14) -0.0041(11) -0.0036(11) -0.0002(10)
C16 0.0200(13) 0.0178(14) 0.0331(18) 0.0064(12) 0.0097(12) -0.0034(11)
C24 0.0360(16) 0.0164(14) 0.0097(13) 0.0028(11) -0.0004(11) -0.0037(12)
C58 0.0211(13) 0.0163(13) 0.0151(14) -0.0041(11) 0.0001(11) -0.0017(10)
C53 0.0235(14) 0.0196(15) 0.0307(17) -0.0030(12) 0.0140(12) -0.0092(11)
C74 0.0133(12) 0.0266(15) 0.0154(14) 0.0033(11) 0.0051(10) 0.0013(10)
C37 0.0191(13) 0.0246(15) 0.0185(15) -0.0058(12) 0.0026(11) -0.0106(11)
C50 0.0175(13) 0.0142(13) 0.0207(15) -0.0048(11) 0.0014(11) 0.0008(10)
C55 0.0150(12) 0.0185(14) 0.0222(15) -0.0076(11) 0.0030(11) -0.0024(10)
C42 0.0307(15) 0.0257(15) 0.0166(15) -0.0012(12) 0.0015(12) 0.0074(12)
C21 0.0179(13) 0.0162(13) 0.0195(15) -0.0035(11) 0.0063(11) -0.0009(10)
C27 0.0180(13) 0.0191(14) 0.0207(15) 0.0011(11) -0.0078(11) 0.0006(10)
C25 0.0240(13) 0.0137(13) 0.0119(13) 0.0000(10) -0.0017(11) -0.0048(10)
C56 0.0170(13) 0.0275(16) 0.0232(16) -0.0098(13) -0.0039(11) -0.0032(11)
C41 0.0365(17) 0.0268(16) 0.0171(15) 0.0064(12) 0.0062(13) 0.0070(13)
C54 0.0172(13) 0.0241(15) 0.0300(17) -0.0072(13) 0.0067(12) -0.0086(11)
C51 0.0249(14) 0.0161(14) 0.0227(15) 0.0035(12) 0.0092(12) -0.0038(11)
C57 0.0226(14) 0.0258(15) 0.0169(15) -0.0054(12) -0.0051(11) 0.0019(11)
C7 0.0170(12) 0.0130(13) 0.0218(15) -0.0041(11) 0.0029(11) -0.0045(10)
C36 0.0123(12) 0.0375(17) 0.0177(15) 0.0004(13) -0.0022(11) -0.0079(11)
C17 0.0287(15) 0.0210(15) 0.0184(15) 0.0089(12) 0.0121(12) -0.0015(12)
C35 0.0113(12) 0.0280(15) 0.0158(14) 0.0060(12) 0.0001(10) -0.0010(10)
C45 0.0295(15) 0.0204(15) 0.0288(17) -0.0095(13) -0.0023(13) 0.0011(12)
C8 0.0147(12) 0.0162(13) 0.0115(13) -0.0010(10) 0.0027(10) -0.0004(10)
C26 0.0272(14) 0.0209(14) 0.0136(14) 0.0034(11) -0.0101(11) -0.0018(11)
C6 0.0185(13) 0.0097(12) 0.0216(15) 0.0018(11) 0.0043(11) -0.0022(10)
C63 0.0252(14) 0.0175(14) 0.0182(15) 0.0029(11) -0.0076(11) 0.0032(11)
C47 0.0251(15) 0.0112(14) 0.049(2) -0.0064(13) 0.0136(14) -0.0045(11)
C66 0.0268(14) 0.0204(14) 0.0111(14) 0.0008(11) 0.0075(11) -0.0031(11)
C31 0.0218(14) 0.0169(14) 0.048(2) -0.0022(14) 0.0073(14) 0.0077(11)
C71 0.0182(13) 0.0138(14) 0.049(2) -0.0014(13) 0.0095(13) 0.0041(11)
C46 0.0320(16) 0.0187(15) 0.042(2) -0.0152(14) 0.0008(14) -0.0018(12)
C64 0.0325(15) 0.0176(14) 0.0114(14) 0.0028(11) 0.0001(11) -0.0025(11)
C65 0.0234(13) 0.0131(13) 0.0136(14) 0.0020(10) 0.0021(11) -0.0032(10)
C33 0.0170(14) 0.0258(16) 0.044(2) 0.0077(14) 0.0046(13) 0.0088(12)
C34 0.0116(13) 0.0357(18) 0.0350(18) 0.0089(14) -0.0036(12) 0.0042(12)
C44 0.066(2) 0.0324(19) 0.0220(18) -0.0137(15) -0.0025(16) 0.0093(17)
C43 0.070(2) 0.0335(19) 0.0141(16) -0.0032(14) 0.0021(15) 0.0140(17)

loop_
_atom_type_symbol
_atom_type_description
_atom_type_scat_dispersion_real
_atom_type_scat_dispersion_imag
_atom_type_scat_source
C C 0.0033 0.0016 'International Tables Vol C Tables 4.2.6.8 and 6.1.1.4'
H H 0.0000 0.0000 'International Tables Vol C Tables 4.2.6.8 and 6.1.1.4'
Dy Dy -0.1892 4.4098 'International Tables Vol C Tables 4.2.6.8 and 6.1.1.4'
N N 0.0061 0.0033 'International Tables Vol C Tables 4.2.6.8 and 6.1.1.4'
O O 0.0106 0.0060 'International Tables Vol C Tables 4.2.6.8 and 6.1.1.4'

loop_
_geom_angle_atom_site_label_1
_geom_angle_atom_site_label_2
_geom_angle_atom_site_label_3
_geom_angle
O5 Dy1 O6 133.32(6)
O5 Dy1 O8 148.47(6)
O6 Dy1 O8 74.80(6)
O5 Dy1 O7 129.11(6)
O6 Dy1 O7 67.48(6)
O8 Dy1 O7 69.29(5)
O5 Dy1 N7 79.55(6)
O6 Dy1 N7 133.51(6)
O8 Dy1 N7 88.77(6)
O7 Dy1 N7 66.03(6)
O5 Dy1 N6 77.57(6)
O6 Dy1 N6 68.90(6)
O8 Dy1 N6 133.02(6)
O7 Dy1 N6 69.85(6)
N7 Dy1 N6 95.10(6)
O5 Dy1 N5 67.03(7)
O6 Dy1 N5 77.29(6)
O8 Dy1 N5 117.06(6)
O7 Dy1 N5 141.24(6)
N7 Dy1 N5 146.18(6)
N6 Dy1 N5 83.06(6)
O5 Dy1 N8 91.25(6)
O6 Dy1 N8 106.39(6)
O8 Dy1 N8 63.08(6)
O7 Dy1 N8 131.57(6)
N7 Dy1 N8 103.84(6)
N6 Dy1 N8 155.94(6)
N5 Dy1 N8 72.94(6)
O5 Dy1 Dy2 168.76(4)
O6 Dy1 Dy2 44.23(4)
O8 Dy1 Dy2 40.71(4)
O7 Dy1 Dy2 40.72(4)
N7 Dy1 Dy2 96.45(4)
N6 Dy1 Dy2 92.44(4)
N5 Dy1 Dy2 117.35(5)
N8 Dy1 Dy2 99.92(4)
O7 Dy2 O3 82.25(6)
O7 Dy2 O8 71.02(6)
O3 Dy2 O8 84.71(6)
O7 Dy2 O4 87.61(6)
O3 Dy2 O4 70.99(6)
O8 Dy2 O4 149.71(6)
O7 Dy2 O2 147.04(6)
O3 Dy2 O2 67.07(6)
O8 Dy2 O2 115.71(5)
O4 Dy2 O2 71.65(5)
O7 Dy2 O9 129.16(6)
O3 Dy2 O9 137.05(6)
O8 Dy2 O9 129.23(6)
O4 Dy2 O9 80.89(6)
O2 Dy2 O9 73.68(6)
O7 Dy2 O10 135.46(6)
O3 Dy2 O10 128.52(6)
O8 Dy2 O10 79.95(6)
O4 Dy2 O10 129.36(6)
O2 Dy2 O10 76.20(6)
O9 Dy2 O10 52.73(6)
O7 Dy2 O6 66.27(6)
O3 Dy2 O6 145.25(6)
O8 Dy2 O6 71.79(5)
O4 Dy2 O6 119.60(5)
O2 Dy2 O6 146.39(5)
O9 Dy2 O6 77.09(6)
O10 Dy2 O6 73.02(6)
O7 Dy2 N9 137.90(6)
O3 Dy2 N9 139.81(6)
O8 Dy2 N9 104.47(6)
O4 Dy2 N9 105.75(6)
O2 Dy2 N9 73.88(6)
O9 Dy2 N9 26.46(6)
O10 Dy2 N9 26.29(6)
O6 Dy2 N9 72.55(6)
O7 Dy2 Dy3 107.23(4)
O3 Dy2 Dy3 41.85(4)
O8 Dy2 Dy3 124.18(4)
O4 Dy2 Dy3 41.57(4)
O2 Dy2 Dy3 40.95(4)
O9 Dy2 Dy3 96.12(4)
O10 Dy2 Dy3 117.01(4)
O6 Dy2 Dy3 161.16(4)
N9 Dy2 Dy3 108.93(4)
O7 Dy2 Dy1 42.77(4)
O3 Dy2 Dy1 105.67(4)
O8 Dy2 Dy1 40.81(4)
O4 Dy2 Dy1 128.80(4)
O2 Dy2 Dy1 156.42(4)
O9 Dy2 Dy1 117.26(4)
O10 Dy2 Dy1 93.75(4)
O6 Dy2 Dy1 40.56(4)
N9 Dy2 Dy1 106.30(4)
Dy3 Dy2 Dy1 144.639(5)
O1 Dy3 O2 129.33(6)
O1 Dy3 O4 153.58(6)
O2 Dy3 O4 73.44(6)
O1 Dy3 O3 127.18(6)
O2 Dy3 O3 68.36(6)
O4 Dy3 O3 69.78(5)
O1 Dy3 N3 82.86(6)
O2 Dy3 N3 134.49(6)
O4 Dy3 N3 88.01(6)
O3 Dy3 N3 66.25(6)
O1 Dy3 N1 67.62(6)
O2 Dy3 N1 74.98(6)
O4 Dy3 N1 114.18(6)
O3 Dy3 N1 140.20(6)
N3 Dy3 N1 148.98(6)
O1 Dy3 N2 74.19(6)
O2 Dy3 N2 66.88(6)
O4 Dy3 N2 132.07(6)
O3 Dy3 N2 71.33(6)
N3 Dy3 N2 100.97(6)
N1 Dy3 N2 80.60(6)
O1 Dy3 N4 92.49(6)
O2 Dy3 N4 108.70(6)
O4 Dy3 N4 64.54(6)
O3 Dy3 N4 132.52(6)
N3 Dy3 N4 99.32(6)
N1 Dy3 N4 73.65(6)
N2 Dy3 N4 154.01(6)
O1 Dy3 Dy2 164.63(4)
O2 Dy3 Dy2 43.63(4)
O4 Dy3 Dy2 41.05(4)
O3 Dy3 Dy2 40.86(4)
N3 Dy3 Dy2 96.22(4)
N1 Dy3 Dy2 114.78(4)
N2 Dy3 Dy2 91.02(4)
N4 Dy3 Dy2 102.77(4)
C79 O8 Dy2 123.88(14)
C79 O8 Dy1 129.33(14)
Dy2 O8 Dy1 98.48(6)
C39 O4 Dy2 127.84(15)
C39 O4 Dy3 126.35(15)
Dy2 O4 Dy3 97.38(6)
C69 O7 Dy2 137.78(14)
C69 O7 Dy1 119.03(14)
Dy2 O7 Dy1 96.51(6)
C29 O3 Dy2 137.07(14)
C29 O3 Dy3 119.36(14)
Dy2 O3 Dy3 97.29(6)
C9 O1 Dy3 118.36(14)
C19 O2 Dy3 118.55(15)
C19 O2 Dy2 131.79(14)
Dy3 O2 Dy2 95.42(6)
C59 O6 Dy1 119.61(14)
C59 O6 Dy2 123.74(14)
Dy1 O6 Dy2 95.21(6)
N9 O10 Dy2 95.17(13)
N9 O9 Dy2 95.48(13)
C49 O5 Dy1 122.21(16)
C2 N1 C10 118.7(2)
C2 N1 Dy3 131.24(16)
C10 N1 Dy3 107.63(15)
C72 N8 C80 116.9(2)
C72 N8 Dy1 130.85(16)
C80 N8 Dy1 111.19(14)
C12 N2 C20 118.9(2)
C12 N2 Dy3 130.56(17)
C20 N2 Dy3 109.12(15)
C32 N4 C40 117.7(2)
C32 N4 Dy3 128.79(17)
C40 N4 Dy3 112.00(14)
C22 N3 C30 118.2(2)
C22 N3 Dy3 128.75(16)
C30 N3 Dy3 112.11(15)
C52 N6 C60 118.5(2)
C52 N6 Dy1 131.44(17)
C60 N6 Dy1 110.07(15)
O11 N9 O10 122.2(2)
O11 N9 O9 121.2(2)
O10 N9 O9 116.5(2)
O11 N9 Dy2 177.66(18)
O10 N9 Dy2 58.54(12)
O9 N9 Dy2 58.05(12)
C62 N7 C70 118.7(2)
C62 N7 Dy1 126.89(17)
C70 N7 Dy1 113.17(15)
O8 C79 C78 122.1(2)
O8 C79 C80 118.3(2)
C78 C79 C80 119.7(2)
C79 C78 C77 120.7(2)
C79 C78 H78 119.6
C77 C78 H78 119.6
C42 N5 C50 118.9(2)
C42 N5 Dy1 130.65(18)
C50 N5 Dy1 110.15(16)
N4 C40 C35 123.5(2)
N4 C40 C39 117.8(2)
C35 C40 C39 118.8(2)
O4 C39 C38 122.6(2)
O4 C39 C40 118.0(2)
C38 C39 C40 119.4(2)
N1 C2 C3 121.5(2)
N1 C2 C1 119.0(2)
C3 C2 C1 119.5(2)
N8 C80 C75 123.7(2)
N8 C80 C79 117.4(2)
C75 C80 C79 118.9(2)
N2 C20 C15 122.5(2)
N2 C20 C19 117.7(2)
C15 C20 C19 119.8(2)
N1 C10 C5 122.6(2)
N1 C10 C9 116.5(2)
C5 C10 C9 120.8(2)
O7 C69 C68 123.2(2)
O7 C69 C70 118.5(2)
C68 C69 C70 118.3(2)
O1 C9 C8 123.9(2)
O1 C9 C10 118.8(2)
C8 C9 C10 117.3(2)
C69 C68 C67 120.5(2)
C69 C68 H68 119.8
C67 C68 H68 119.8
N7 C70 C65 122.4(2)
N7 C70 C69 117.1(2)
C65 C70 C69 120.5(2)
O6 C59 C58 122.0(2)
O6 C59 C60 119.7(2)
C58 C59 C60 118.2(2)
O3 C29 C28 123.2(2)
O3 C29 C30 118.2(2)
C28 C29 C30 118.6(2)
C39 C38 C37 120.9(2)
C39 C38 H38 119.6
C37 C38 H38 119.6
C76 C77 C78 120.5(2)
C76 C77 H77 119.7
C78 C77 H77 119.7
N8 C72 C73 122.1(2)
N8 C72 C71 119.7(2)
C73 C72 C71 118.2(2)
N6 C52 C53 121.5(3)
N6 C52 C51 120.0(2)
C53 C52 C51 118.4(2)
N3 C30 C25 122.6(2)
N3 C30 C29 117.3(2)
C25 C30 C29 120.1(2)
O2 C19 C18 122.8(2)
O2 C19 C20 118.8(2)
C18 C19 C20 118.4(2)
N6 C60 C55 122.6(2)
N6 C60 C59 118.4(2)
C55 C60 C59 119.0(2)
N3 C22 C23 122.2(2)
N3 C22 C21 117.9(2)
C23 C22 C21 119.8(2)
C13 C14 C15 120.0(2)
C13 C14 H14 120.0
C15 C14 H14 120.0
C4 C3 C2 120.0(2)
C4 C3 H3 120.0
C2 C3 H3 120.0
N2 C12 C13 121.6(2)
N2 C12 C11 118.5(2)
C13 C12 C11 119.8(2)
C77 C76 C75 119.9(2)
C77 C76 H76 120.0
C75 C76 H76 120.0
C16 C15 C14 123.8(2)
C16 C15 C20 119.6(2)
C14 C15 C20 116.6(2)
O5 C49 C48 123.9(3)
O5 C49 C50 118.9(2)
C48 C49 C50 117.1(2)
C10 C5 C4 116.8(2)
C10 C5 C6 119.4(2)
C4 C5 C6 123.7(2)
C29 C28 C27 120.8(2)
C29 C28 H28 119.6
C27 C28 H28 119.6
C3 C4 C5 120.0(2)
C3 C4 H4 120.0
C5 C4 H4 120.0
C74 C75 C80 116.8(2)
C74 C75 C76 123.3(2)
C80 C75 C76 119.8(2)
C19 C18 C17 121.1(3)
C19 C18 H18 119.5
C17 C18 H18 119.5
C2 C1 H1A 109.5
C2 C1 H1B 109.5
H1A C1 H1B 109.5
C2 C1 H1C 109.5
H1A C1 H1C 109.5
H1B C1 H1C 109.5
C49 C48 C47 121.0(3)
C49 C48 H48 119.5
C47 C48 H48 119.5
N4 C32 C33 121.5(3)
N4 C32 C31 120.3(2)
C33 C32 C31 118.2(2)
C74 C73 C72 120.8(2)
C74 C73 H73 119.6
C72 C73 H73 119.6
C66 C67 C68 122.0(2)
C66 C67 H67 119.0
C68 C67 H67 119.0
C14 C13 C12 120.3(2)
C14 C13 H13 119.9
C12 C13 H13 119.9
C24 C23 C22 119.6(2)
C24 C23 H23 120.2
C22 C23 H23 120.2
C62 C61 H61A 109.5
C62 C61 H61B 109.5
H61A C61 H61B 109.5
C62 C61 H61C 109.5
H61A C61 H61C 109.5
H61B C61 H61C 109.5
N7 C62 C63 121.8(2)
N7 C62 C61 118.8(2)
C63 C62 C61 119.4(2)
C12 C11 H11A 109.5
C12 C11 H11B 109.5
H11A C11 H11B 109.5
C12 C11 H11C 109.5
H11A C11 H11C 109.5
H11B C11 H11C 109.5
C17 C16 C15 119.8(2)
C17 C16 H16 120.1
C15 C16 H16 120.1
C23 C24 C25 120.0(2)
C23 C24 H24 120.0
C25 C24 H24 120.0
C59 C58 C57 121.7(3)
C59 C58 H58 119.1
C57 C58 H58 119.1
C54 C53 C52 120.7(3)
C54 C53 H53 119.7
C52 C53 H53 119.7
C73 C74 C75 119.1(2)
C73 C74 H74 120.4
C75 C74 H74 120.4
C36 C37 C38 120.4(2)
C36 C37 H37 119.8
C38 C37 H37 119.8
N5 C50 C45 123.0(3)
N5 C50 C49 115.9(2)
C45 C50 C49 121.0(2)
C56 C55 C54 123.0(2)
C56 C55 C60 120.3(2)
C54 C55 C60 116.7(3)
N5 C42 C43 121.0(3)
N5 C42 C41 119.5(3)
C43 C42 C41 119.6(3)
C22 C21 H21A 109.5
C22 C21 H21B 109.5
H21A C21 H21B 109.5
C22 C21 H21C 109.5
H21A C21 H21C 109.5
H21B C21 H21C 109.5
C26 C27 C28 121.6(2)
C26 C27 H27 119.2
C28 C27 H27 119.2
C24 C25 C30 117.1(2)
C24 C25 C26 123.7(2)
C30 C25 C26 119.2(2)
C57 C56 C55 119.9(2)
C57 C56 H56 120.0
C55 C56 H56 120.0
C42 C41 H41A 109.5
C42 C41 H41B 109.5
H41A C41 H41B 109.5
C42 C41 H41C 109.5
H41A C41 H41C 109.5
H41B C41 H41C 109.5
C53 C54 C55 120.0(2)
C53 C54 H54 120.0
C55 C54 H54 120.0
C52 C51 H51A 109.5
C52 C51 H51B 109.5
H51A C51 H51B 109.5
C52 C51 H51C 109.5
H51A C51 H51C 109.5
H51B C51 H51C 109.5
C56 C57 C58 120.5(3)
C56 C57 H57 119.8
C58 C57 H57 119.8
C6 C7 C8 121.7(2)
C6 C7 H7 119.1
C8 C7 H7 119.1
C37 C36 C35 120.2(2)
C37 C36 H36 119.9
C35 C36 H36 119.9
C16 C17 C18 121.2(3)
C16 C17 H17 119.4
C18 C17 H17 119.4
C36 C35 C34 124.2(2)
C36 C35 C40 119.9(2)
C34 C35 C40 116.0(3)
C44 C45 C50 116.4(3)
C44 C45 C46 124.0(3)
C50 C45 C46 119.5(3)
C9 C8 C7 121.3(2)
C9 C8 H8 119.4
C7 C8 H8 119.4
C27 C26 C25 119.5(2)
C27 C26 H26 120.3
C25 C26 H26 120.3
C7 C6 C5 119.4(2)
C7 C6 H6 120.3
C5 C6 H6 120.3
C64 C63 C62 120.0(2)
C64 C63 H63 120.0
C62 C63 H63 120.0
C46 C47 C48 122.3(3)
C46 C47 H47 118.8
C48 C47 H47 118.8
C67 C66 C65 119.1(2)
C67 C66 H66 120.5
C65 C66 H66 120.5
C32 C31 H31A 109.5
C32 C31 H31B 109.5
H31A C31 H31B 109.5
C32 C31 H31C 109.5
H31A C31 H31C 109.5
H31B C31 H31C 109.5
C72 C71 H71A 109.5
C72 C71 H71B 109.5
H71A C71 H71B 109.5
C72 C71 H71C 109.5
H71A C71 H71C 109.5
H71B C71 H71C 109.5
C47 C46 C45 119.0(3)
C47 C46 H46 120.5
C45 C46 H46 120.5
C63 C64 C65 120.1(3)
C63 C64 H64 120.0
C65 C64 H64 120.0
C64 C65 C70 116.9(2)
C64 C65 C66 123.5(2)
C70 C65 C66 119.6(2)
C34 C33 C32 120.7(3)
C34 C33 H33 119.7
C32 C33 H33 119.7
C33 C34 C35 120.3(3)
C33 C34 H34 119.9
C35 C34 H34 119.9
C43 C44 C45 120.2(3)
C43 C44 H44 119.9
C45 C44 H44 119.9
C44 C43 C42 120.4(3)
C44 C43 H43 119.8
C42 C43 H43 119.8

loop_
_geom_bond_atom_site_label_1
_geom_bond_atom_site_label_2
_geom_bond_distance
Dy1 O5 2.2400(17)
Dy1 O6 2.2895(16)
Dy1 O8 2.3171(16)
Dy1 O7 2.3965(16)
Dy1 N7 2.544(2)
Dy1 N6 2.579(2)
Dy1 N5 2.584(2)
Dy1 N8 2.777(2)
Dy1 Dy2 3.50647(19)
Dy2 O7 2.3025(16)
Dy2 O3 2.3113(17)
Dy2 O8 2.3123(15)
Dy2 O4 2.3209(15)
Dy2 O2 2.4289(16)
Dy2 O9 2.4344(17)
Dy2 O10 2.4460(18)
Dy2 O6 2.4559(16)
Dy2 N9 2.856(2)
Dy2 Dy3 3.50461(18)
Dy3 O1 2.2477(16)
Dy3 O2 2.3073(16)
Dy3 O4 2.3447(16)
Dy3 O3 2.3572(16)
Dy3 N3 2.561(2)
Dy3 N1 2.576(2)
Dy3 N2 2.6057(19)
Dy3 N4 2.692(2)
O8 C79 1.338(3)
O4 C39 1.339(3)
O7 C69 1.329(3)
O3 C29 1.335(3)
O1 C9 1.329(3)
O2 C19 1.344(3)
O6 C59 1.345(3)
O10 N9 1.270(3)
O9 N9 1.279(3)
O5 C49 1.314(3)
N1 C2 1.328(3)
N1 C10 1.379(3)
N8 C72 1.334(3)
N8 C80 1.382(3)
N2 C12 1.335(3)
N2 C20 1.374(3)
N4 C32 1.331(3)
N4 C40 1.385(3)
N3 C22 1.328(3)
N3 C30 1.382(3)
N6 C52 1.332(3)
N6 C60 1.383(3)
N9 O11 1.227(3)
N7 C62 1.326(3)
N7 C70 1.386(3)
C79 C78 1.382(3)
C79 C80 1.420(3)
C78 C77 1.410(3)
C78 H78 0.9500
N5 C42 1.325(4)
N5 C50 1.380(3)
C40 C35 1.420(3)
C40 C39 1.427(3)
C39 C38 1.380(4)
C2 C3 1.422(3)
C2 C1 1.501(4)
C80 C75 1.417(3)
C20 C15 1.424(3)
C20 C19 1.431(4)
C10 C5 1.414(3)
C10 C9 1.442(3)
C69 C68 1.386(3)
C69 C70 1.427(3)
C9 C8 1.386(3)
C68 C67 1.411(4)
C68 H68 0.9500
C70 C65 1.416(4)
C59 C58 1.385(4)
C59 C60 1.435(4)
C29 C28 1.382(3)
C29 C30 1.428(3)
C38 C37 1.410(4)
C38 H38 0.9500
C77 C76 1.371(4)
C77 H77 0.9500
C72 C73 1.418(4)
C72 C71 1.504(4)
C52 C53 1.421(4)
C52 C51 1.502(4)
C30 C25 1.414(4)
C19 C18 1.382(4)
C60 C55 1.424(3)
C22 C23 1.419(4)
C22 C21 1.503(3)
C14 C13 1.363(4)
C14 C15 1.418(4)
C14 H14 0.9500
C3 C4 1.362(4)
C3 H3 0.9500
C12 C13 1.412(3)
C12 C11 1.503(4)
C76 C75 1.419(4)
C76 H76 0.9500
C15 C16 1.413(4)
C49 C48 1.396(4)
C49 C50 1.437(4)
C5 C4 1.415(4)
C5 C6 1.416(3)
C28 C27 1.401(4)
C28 H28 0.9500
C4 H4 0.9500
C75 C74 1.412(3)
C18 C17 1.416(4)
C18 H18 0.9500
C1 H1A 0.9800
C1 H1B 0.9800
C1 H1C 0.9800
C48 C47 1.410(4)
C48 H48 0.9500
C32 C33 1.420(4)
C32 C31 1.497(4)
C73 C74 1.359(4)
C73 H73 0.9500
C67 C66 1.367(4)
C67 H67 0.9500
C13 H13 0.9500
C23 C24 1.366(4)
C23 H23 0.9500
C61 C62 1.500(4)
C61 H61A 0.9800
C61 H61B 0.9800
C61 H61C 0.9800
C62 C63 1.418(4)
C11 H11A 0.9800
C11 H11B 0.9800
C11 H11C 0.9800
C16 C17 1.363(4)
C16 H16 0.9500
C24 C25 1.411(4)
C24 H24 0.9500
C58 C57 1.412(4)
C58 H58 0.9500
C53 C54 1.351(4)
C53 H53 0.9500
C74 H74 0.9500
C37 C36 1.369(4)
C37 H37 0.9500
C50 C45 1.413(4)
C55 C56 1.409(4)
C55 C54 1.417(4)
C42 C43 1.424(4)
C42 C41 1.493(4)
C21 H21A 0.9800
C21 H21B 0.9800
C21 H21C 0.9800
C27 C26 1.368(4)
C27 H27 0.9500
C25 C26 1.420(4)
C56 C57 1.364(4)
C56 H56 0.9500
C41 H41A 0.9800
C41 H41B 0.9800
C41 H41C 0.9800
C54 H54 0.9500
C51 H51A 0.9800
C51 H51B 0.9800
C51 H51C 0.9800
C57 H57 0.9500
C7 C6 1.365(4)
C7 C8 1.411(4)
C7 H7 0.9500
C36 C35 1.410(4)
C36 H36 0.9500
C17 H17 0.9500
C35 C34 1.414(4)
C45 C44 1.412(5)
C45 C46 1.422(4)
C8 H8 0.9500
C26 H26 0.9500
C6 H6 0.9500
C63 C64 1.365(4)
C63 H63 0.9500
C47 C46 1.358(5)
C47 H47 0.9500
C66 C65 1.416(4)
C66 H66 0.9500
C31 H31A 0.9800
C31 H31B 0.9800
C31 H31C 0.9800
C71 H71A 0.9800
C71 H71B 0.9800
C71 H71C 0.9800
C46 H46 0.9500
C64 C65 1.412(4)
C64 H64 0.9500
C33 C34 1.350(4)
C33 H33 0.9500
C34 H34 0.9500
C44 C43 1.360(5)
C44 H44 0.9500
C43 H43 0.9500

loop_
_geom_torsion_atom_site_label_1
_geom_torsion_atom_site_label_2
_geom_torsion_atom_site_label_3
_geom_torsion_atom_site_label_4
_geom_torsion
Dy2 O10 N9 O11 -177.4(2)
Dy2 O10 N9 O9 2.8(2)
Dy2 O9 N9 O11 177.4(2)
Dy2 O9 N9 O10 -2.8(2)
Dy2 O8 C79 C78 38.7(3)
Dy1 O8 C79 C78 179.98(17)
Dy2 O8 C79 C80 -141.77(18)
Dy1 O8 C79 C80 -0.5(3)
O8 C79 C78 C77 -175.7(2)
C80 C79 C78 C77 4.8(4)
C32 N4 C40 C35 -0.1(4)
Dy3 N4 C40 C35 -167.52(19)
C32 N4 C40 C39 179.7(2)
Dy3 N4 C40 C39 12.3(3)
Dy2 O4 C39 C38 36.0(3)
Dy3 O4 C39 C38 176.69(18)
Dy2 O4 C39 C40 -144.25(17)
Dy3 O4 C39 C40 -3.6(3)
N4 C40 C39 O4 -7.2(3)
C35 C40 C39 O4 172.6(2)
N4 C40 C39 C38 172.5(2)
C35 C40 C39 C38 -7.7(4)
C10 N1 C2 C3 2.4(3)
Dy3 N1 C2 C3 -157.60(17)
C10 N1 C2 C1 -177.6(2)
Dy3 N1 C2 C1 22.5(3)
C72 N8 C80 C75 -0.7(4)
Dy1 N8 C80 C75 -170.45(19)
C72 N8 C80 C79 179.4(2)
Dy1 N8 C80 C79 9.7(3)
O8 C79 C80 N8 -7.3(3)
C78 C79 C80 N8 172.2(2)
O8 C79 C80 C75 172.9(2)
C78 C79 C80 C75 -7.6(4)
C12 N2 C20 C15 -4.6(3)
Dy3 N2 C20 C15 163.17(18)
C12 N2 C20 C19 174.4(2)
Dy3 N2 C20 C19 -17.8(2)
C2 N1 C10 C5 -6.0(3)
Dy3 N1 C10 C5 158.30(18)
C2 N1 C10 C9 174.1(2)
Dy3 N1 C10 C9 -21.5(2)
Dy2 O7 C69 C68 58.5(3)
Dy1 O7 C69 C68 -157.88(18)
Dy2 O7 C69 C70 -121.3(2)
Dy1 O7 C69 C70 22.3(3)
Dy3 O1 C9 C8 -151.27(19)
Dy3 O1 C9 C10 29.0(3)
N1 C10 C9 O1 -1.1(3)
C5 C10 C9 O1 179.0(2)
N1 C10 C9 C8 179.1(2)
C5 C10 C9 C8 -0.7(3)
O7 C69 C68 C67 -178.1(2)
C70 C69 C68 C67 1.7(4)
C62 N7 C70 C65 -3.6(3)
Dy1 N7 C70 C65 164.52(19)
C62 N7 C70 C69 175.9(2)
Dy1 N7 C70 C69 -15.9(3)
O7 C69 C70 N7 -2.8(3)
C68 C69 C70 N7 177.4(2)
O7 C69 C70 C65 176.8(2)
C68 C69 C70 C65 -3.1(3)
Dy1 O6 C59 C58 -162.23(19)
Dy2 O6 C59 C58 77.4(3)
Dy1 O6 C59 C60 20.0(3)
Dy2 O6 C59 C60 -100.3(2)
Dy2 O3 C29 C28 60.3(3)
Dy3 O3 C29 C28 -154.76(19)
Dy2 O3 C29 C30 -119.9(2)
Dy3 O3 C29 C30 25.1(3)
O4 C39 C38 C37 -175.4(2)
C40 C39 C38 C37 4.9(4)
C79 C78 C77 C76 -0.3(4)
C80 N8 C72 C73 -5.1(4)
Dy1 N8 C72 C73 162.18(19)
C80 N8 C72 C71 174.7(2)
Dy1 N8 C72 C71 -18.0(4)
C60 N6 C52 C53 1.4(4)
Dy1 N6 C52 C53 -176.07(18)
C60 N6 C52 C51 -176.9(2)
Dy1 N6 C52 C51 5.6(3)
C22 N3 C30 C25 -4.6(3)
Dy3 N3 C30 C25 165.20(19)
C22 N3 C30 C29 175.2(2)
Dy3 N3 C30 C29 -15.0(2)
O3 C29 C30 N3 -4.7(3)
C28 C29 C30 N3 175.1(2)
O3 C29 C30 C25 175.1(2)
C28 C29 C30 C25 -5.1(3)
Dy3 O2 C19 C18 -152.86(19)
Dy2 O2 C19 C18 78.1(3)
Dy3 O2 C19 C20 27.8(3)
Dy2 O2 C19 C20 -101.3(2)
N2 C20 C19 O2 -3.6(3)
C15 C20 C19 O2 175.4(2)
N2 C20 C19 C18 177.0(2)
C15 C20 C19 C18 -3.9(3)
C52 N6 C60 C55 -3.7(4)
Dy1 N6 C60 C55 174.30(19)
C52 N6 C60 C59 175.4(2)
Dy1 N6 C60 C59 -6.6(3)
O6 C59 C60 N6 -7.4(3)
C58 C59 C60 N6 174.7(2)
O6 C59 C60 C55 171.7(2)
C58 C59 C60 C55 -6.1(3)
C30 N3 C22 C23 -0.7(3)
Dy3 N3 C22 C23 -168.62(18)
C30 N3 C22 C21 177.3(2)
Dy3 N3 C22 C21 9.5(3)
N1 C2 C3 C4 3.0(4)
C1 C2 C3 C4 -177.1(2)
C20 N2 C12 C13 2.1(3)
Dy3 N2 C12 C13 -162.61(17)
C20 N2 C12 C11 -177.6(2)
Dy3 N2 C12 C11 17.7(3)
C78 C77 C76 C75 -1.3(4)
C13 C14 C15 C16 -178.8(3)
C13 C14 C15 C20 0.2(4)
N2 C20 C15 C16 -177.6(2)
C19 C20 C15 C16 3.5(4)
N2 C20 C15 C14 3.4(3)
C19 C20 C15 C14 -175.5(2)
Dy1 O5 C49 C48 -160.29(19)
Dy1 O5 C49 C50 22.8(3)
N1 C10 C5 C4 4.2(3)
C9 C10 C5 C4 -176.0(2)
N1 C10 C5 C6 -178.6(2)
C9 C10 C5 C6 1.2(3)
O3 C29 C28 C27 -177.5(2)
C30 C29 C28 C27 2.7(4)
C2 C3 C4 C5 -4.8(4)
C10 C5 C4 C3 1.3(3)
C6 C5 C4 C3 -175.7(2)
N8 C80 C75 C74 5.8(4)
C79 C80 C75 C74 -174.4(2)
N8 C80 C75 C76 -173.8(2)
C79 C80 C75 C76 6.1(4)
C77 C76 C75 C74 178.8(3)
C77 C76 C75 C80 -1.7(4)
O2 C19 C18 C17 -177.1(2)
C20 C19 C18 C17 2.2(4)
O5 C49 C48 C47 -176.4(2)
C50 C49 C48 C47 0.6(4)
C40 N4 C32 C33 -5.2(4)
Dy3 N4 C32 C33 159.7(2)
C40 N4 C32 C31 173.4(2)
Dy3 N4 C32 C31 -21.7(4)
N8 C72 C73 C74 5.8(4)
C71 C72 C73 C74 -174.0(3)
C69 C68 C67 C66 0.6(4)
C15 C14 C13 C12 -2.5(4)
N2 C12 C13 C14 1.4(4)
C11 C12 C13 C14 -178.9(2)
N3 C22 C23 C24 4.4(4)
C21 C22 C23 C24 -173.6(2)
C70 N7 C62 C63 0.8(4)
Dy1 N7 C62 C63 -165.51(18)
C70 N7 C62 C61 -179.8(2)
Dy1 N7 C62 C61 13.8(3)
C14 C15 C16 C17 177.7(3)
C20 C15 C16 C17 -1.2(4)
C22 C23 C24 C25 -2.8(4)
O6 C59 C58 C57 -173.0(2)
C60 C59 C58 C57 4.8(4)
N6 C52 C53 C54 1.4(4)
C51 C52 C53 C54 179.8(3)
C72 C73 C74 C75 -0.3(4)
C80 C75 C74 C73 -5.0(4)
C76 C75 C74 C73 174.5(3)
C39 C38 C37 C36 0.1(4)
C42 N5 C50 C45 -4.7(4)
Dy1 N5 C50 C45 169.6(2)
C42 N5 C50 C49 171.4(2)
Dy1 N5 C50 C49 -14.3(3)
O5 C49 C50 N5 -2.5(3)
C48 C49 C50 N5 -179.7(2)
O5 C49 C50 C45 173.7(2)
C48 C49 C50 C45 -3.4(4)
N6 C60 C55 C56 -178.2(2)
C59 C60 C55 C56 2.7(4)
N6 C60 C55 C54 3.1(4)
C59 C60 C55 C54 -176.1(2)
C50 N5 C42 C43 1.5(4)
Dy1 N5 C42 C43 -171.4(2)
C50 N5 C42 C41 -177.1(2)
Dy1 N5 C42 C41 10.0(4)
C29 C28 C27 C26 0.3(4)
C23 C24 C25 C30 -2.2(4)
C23 C24 C25 C26 179.7(3)
N3 C30 C25 C24 6.1(4)
C29 C30 C25 C24 -173.7(2)
N3 C30 C25 C26 -175.7(2)
C29 C30 C25 C26 4.5(4)
C54 C55 C56 C57 -179.0(3)
C60 C55 C56 C57 2.3(4)
C52 C53 C54 C55 -2.0(4)
C56 C55 C54 C53 -178.9(3)
C60 C55 C54 C53 -0.2(4)
C55 C56 C57 C58 -3.8(4)
C59 C58 C57 C56 0.2(4)
C38 C37 C36 C35 -2.2(4)
C15 C16 C17 C18 -0.6(4)
C19 C18 C17 C16 0.0(4)
C37 C36 C35 C34 179.8(3)
C37 C36 C35 C40 -0.8(4)
N4 C40 C35 C36 -174.5(2)
C39 C40 C35 C36 5.7(4)
N4 C40 C35 C34 5.0(4)
C39 C40 C35 C34 -174.8(2)
N5 C50 C45 C44 4.1(4)
C49 C50 C45 C44 -171.9(3)
N5 C50 C45 C46 -179.7(2)
C49 C50 C45 C46 4.4(4)
O1 C9 C8 C7 -179.5(2)
C10 C9 C8 C7 0.2(3)
C6 C7 C8 C9 -0.3(4)
C28 C27 C26 C25 -1.0(4)
C24 C25 C26 C27 176.6(3)
C30 C25 C26 C27 -1.4(4)
C8 C7 C6 C5 0.7(4)
C10 C5 C6 C7 -1.2(4)
C4 C5 C6 C7 175.8(2)
N7 C62 C63 C64 1.6(4)
C61 C62 C63 C64 -177.7(2)
C49 C48 C47 C46 1.3(4)
C68 C67 C66 C65 -1.5(4)
C48 C47 C46 C45 -0.5(4)
C44 C45 C46 C47 173.6(3)
C50 C45 C46 C47 -2.4(4)
C62 C63 C64 C65 -1.4(4)
C63 C64 C65 C70 -1.2(4)
C63 C64 C65 C66 -179.0(3)
N7 C70 C65 C64 3.8(4)
C69 C70 C65 C64 -175.7(2)
N7 C70 C65 C66 -178.3(2)
C69 C70 C65 C66 2.2(4)
C67 C66 C65 C64 177.9(2)
C67 C66 C65 C70 0.2(4)
N4 C32 C33 C34 5.7(4)
C31 C32 C33 C34 -173.0(3)
C32 C33 C34 C35 -0.5(5)
C36 C35 C34 C33 175.0(3)
C40 C35 C34 C33 -4.5(4)
C50 C45 C44 C43 -0.3(5)
C46 C45 C44 C43 -176.3(3)
C45 C44 C43 C42 -2.8(5)
N5 C42 C43 C44 2.2(5)
C41 C42 C43 C44 -179.2(3)
